data_7100993
loop_
_publ_author_name
'S. Brooker'
'John D. Cashion'
'Marco H. Klingele'
'Boujemaa Moubaraki'
'Keith S. Murray'

_publ_section_title
;
The first X-ray crystal structure determination of
a dinuclear complex trapped in the [low spin-high spin] state:
[FeII2(PMAT)2](BF4)4 DMF
;
_journal_name_full 'Chemical Communications'
_journal_paper_doi 10.1039/b415891a
_journal_year 2005
_chemical_formula_sum 'C35 H47 B4 F16 Fe2 N17 O'
_chemical_formula_weight 1180.84
_space_group_IT_number 2
_symmetry_cell_setting triclinic
_symmetry_space_group_name_Hall '-P 1'
_symmetry_space_group_name_H-M 'P -1'
_cell_angle_alpha 63.438(1)
_cell_angle_beta 72.134(1)
_cell_angle_gamma 73.886(1)
_cell_formula_units_Z 1
_cell_length_a 10.4819(2)
_cell_length_b 11.3759(2)
_cell_length_c 12.1990(3)
_cell_measurement_temperature 298(2)
_cell_volume 1221.39(4)
_diffrn_ambient_temperature 298(2)
_exptl_crystal_density_diffrn 1.605
_cod_depositor_comments
;
The following automatic conversions were performed:
'_symmetry_cell_setting' value 'Triclinic' changed to 'triclinic'
according to '/home/saulius/struct/CIF-dictionaries/cif_core.dic'
dictionary named 'cif_core.dic' version 2.4.1 from 2010-06-29.

Automatic conversion script
Id: cif_fix_enum 1527 2010-12-29 10:47:43Z saulius 
;
_cod_database_code 7100993

loop_
_symmetry_equiv_pos_as_xyz
'x, y, z'
'-x, -y, -z'

loop_
_atom_site_label
_atom_site_type_symbol
_atom_site_fract_x
_atom_site_fract_y
_atom_site_fract_z
_atom_site_U_iso_or_equiv
_atom_site_adp_type
_atom_site_occupancy
_atom_site_symmetry_multiplicity
_atom_site_calc_flag
_atom_site_refinement_flags
_atom_site_disorder_assembly
_atom_site_disorder_group
Fe2 Fe 0.18087(6) 0.41305(7) 0.40250(6) 0.0333(3) Uani 1 1 d . . .
N1 N 0.2801(4) 0.2953(4) 0.5573(4) 0.0390(10) Uani 1 1 d . . .
N2 N 0.2091(5) 0.2000(5) 0.4171(4) 0.0436(11) Uani 1 1 d D . .
H2X H 0.240(6) 0.194(6) 0.338(4) 0.052 Uiso 1 1 d D . .
N3 N -0.0096(4) 0.3519(4) 0.5066(4) 0.0341(9) Uani 1 1 d . . .
N4 N -0.1256(4) 0.4081(4) 0.5680(4) 0.0347(9) Uani 1 1 d . . .
N5 N -0.3617(5) 0.4754(5) 0.7159(5) 0.0487(12) Uani 1 1 d D . .
H5X H -0.450(4) 0.519(6) 0.702(6) 0.058 Uiso 1 1 d D . .
N6 N -0.1435(5) 0.4936(5) 0.7840(4) 0.0464(11) Uani 1 1 d . . .
N7 N -0.1450(4) 0.2064(4) 0.6115(4) 0.0385(10) Uani 1 1 d . . .
N8 N -0.1909(6) 0.0843(5) 0.6577(5) 0.0600(14) Uani 1 1 d D . .
H8X H -0.215(7) 0.057(7) 0.744(4) 0.072 Uiso 1 1 d D . .
H8Y H -0.277(5) 0.103(7) 0.638(7) 0.072 Uiso 1 1 d D . .
C1 C 0.2897(6) 0.3389(6) 0.6392(5) 0.0487(14) Uani 1 1 d . . .
H1 H 0.2589 0.4286 0.6242 0.058 Uiso 1 1 calc R . .
C2 C 0.3420(7) 0.2594(8) 0.7438(6) 0.0637(18) Uani 1 1 d . . .
H2 H 0.3454 0.2934 0.7993 0.076 Uiso 1 1 calc R . .
C3 C 0.3894(7) 0.1276(8) 0.7642(7) 0.0675(19) Uani 1 1 d . . .
H3 H 0.4263 0.0704 0.8340 0.081 Uiso 1 1 calc R . .
C4 C 0.3819(6) 0.0813(7) 0.6815(6) 0.0614(17) Uani 1 1 d . . .
H4 H 0.4134 -0.0079 0.6949 0.074 Uiso 1 1 calc R . .
C5 C 0.3276(5) 0.1663(6) 0.5779(5) 0.0449(13) Uani 1 1 d . . .
C6 C 0.3262(6) 0.1259(6) 0.4773(6) 0.0534(15) Uani 1 1 d . . .
H6A H 0.4097 0.1413 0.4141 0.064 Uiso 1 1 calc R . .
H6B H 0.3231 0.0312 0.5133 0.064 Uiso 1 1 calc R . .
C8 C 0.0833(6) 0.1393(6) 0.4839(6) 0.0535(15) Uani 1 1 d . . .
H8A H 0.0507 0.1230 0.4264 0.064 Uiso 1 1 calc R . .
H8B H 0.1033 0.0546 0.5520 0.064 Uiso 1 1 calc R . .
C9 C -0.0230(5) 0.2306(5) 0.5345(5) 0.0353(11) Uani 1 1 d . . .
C10 C -0.2069(5) 0.3189(5) 0.6307(5) 0.0382(12) Uani 1 1 d . . .
C11 C -0.3414(6) 0.3458(6) 0.7067(6) 0.0551(16) Uani 1 1 d . . .
H11A H -0.3502 0.2753 0.7901 0.066 Uiso 1 1 calc R . .
H11B H -0.4111 0.3468 0.6690 0.066 Uiso 1 1 calc R . .
C13 C -0.3813(6) 0.4676(8) 0.8443(6) 0.0623(18) Uani 1 1 d . . .
H13A H -0.4332 0.3974 0.9037 0.075 Uiso 1 1 calc R . .
H13B H -0.4321 0.5511 0.8493 0.075 Uiso 1 1 calc R . .
C14 C -0.2457(7) 0.4393(7) 0.8775(6) 0.0558(16) Uani 1 1 d . . .
C15 C -0.2284(10) 0.3646(10) 0.9986(7) 0.090(3) Uani 1 1 d . . .
H15 H -0.2992 0.3270 1.0625 0.108 Uiso 1 1 calc R . .
C16 C -0.0976(12) 0.3469(11) 1.0224(8) 0.107(3) Uani 1 1 d . . .
H16 H -0.0821 0.2961 1.1030 0.128 Uiso 1 1 calc R . .
C17 C 0.0016(9) 0.4025(10) 0.9304(8) 0.089(3) Uani 1 1 d . . .
H17 H 0.0858 0.3935 0.9463 0.107 Uiso 1 1 calc R . .
C18 C -0.0222(7) 0.4742(8) 0.8103(7) 0.0621(17) Uani 1 1 d . . .
H18 H 0.0487 0.5103 0.7453 0.075 Uiso 1 1 calc R . .
B1 B -0.3182(6) 0.2916(7) 0.3694(6) 0.0549(18) Uani 1 1 d D . .
F11 F -0.3758(9) 0.2567(18) 0.4866(8) 0.131(6) Uani 0.65 1 d PD A 1
F12 F -0.1919(10) 0.2116(13) 0.3602(11) 0.143(5) Uani 0.65 1 d PD A 1
F13 F -0.3849(13) 0.2584(15) 0.3120(11) 0.138(6) Uani 0.65 1 d PD A 1
F14 F -0.2997(19) 0.4131(9) 0.3058(15) 0.193(7) Uani 0.65 1 d PD A 1
F15 F -0.340(3) 0.1824(18) 0.4741(17) 0.143(11) Uani 0.35 1 d PD A 2
F16 F -0.3809(16) 0.313(3) 0.2850(17) 0.178(19) Uani 0.35 1 d PD A 2
F17 F -0.387(2) 0.389(3) 0.417(3) 0.165(12) Uani 0.35 1 d PD A 2
F18 F -0.1913(12) 0.309(3) 0.3373(16) 0.115(8) Uani 0.35 1 d PD A 2
B2 B -0.3492(9) -0.1994(8) 0.9075(7) 0.076(2) Uani 1 1 d DU . .
F21 F -0.3492(13) -0.0888(10) 0.9195(11) 0.144(5) Uani 0.65 1 d PD B 1
F22 F -0.2076(9) -0.2275(13) 0.8462(10) 0.140(4) Uani 0.65 1 d PD B 1
F23 F -0.4164(14) -0.1905(19) 0.8331(13) 0.189(9) Uani 0.65 1 d PD B 1
F24 F -0.3544(13) -0.3045(11) 1.0131(8) 0.129(5) Uani 0.65 1 d PD B 1
F25 F -0.277(3) -0.116(3) 0.895(3) 0.32(2) Uani 0.35 1 d PDU B 2
F26 F -0.381(2) -0.174(4) 0.8026(16) 0.187(15) Uani 0.35 1 d PDU B 2
F27 F -0.301(3) -0.3241(17) 0.964(2) 0.181(14) Uani 0.35 1 d PDU B 2
F28 F -0.4728(14) -0.1801(16) 0.9905(12) 0.110(5) Uani 0.35 1 d PDU B 2
N100 N -0.0184(19) 0.0132(19) 1.0174(17) 0.090(4) Uiso 0.50 1 d PD C -1
O100 O -0.114(2) 0.105(2) 0.860(2) 0.161(7) Uiso 0.50 1 d PD C -1
C100 C -0.124(3) 0.040(3) 0.973(3) 0.155(10) Uiso 0.50 1 d PD C -1
H100 H -0.2051 0.0108 1.0246 0.186 Uiso 0.50 1 calc PR C -1
C101 C -0.021(4) -0.059(3) 1.148(2) 0.180(12) Uiso 0.50 1 d PD C -1
H10A H 0.0177 -0.1505 1.1639 0.216 Uiso 0.50 1 calc PR C -1
H10B H -0.1135 -0.0533 1.1940 0.216 Uiso 0.50 1 calc PR C -1
H10C H 0.0303 -0.0213 1.1734 0.216 Uiso 0.50 1 calc PR C -1
C102 C 0.106(3) 0.049(4) 0.942(4) 0.25(2) Uiso 0.50 1 d PD C -1
H10D H 0.1627 -0.0260 0.9251 0.305 Uiso 0.50 1 calc PR C -1
H10E H 0.1492 0.0747 0.9848 0.305 Uiso 0.50 1 calc PR C -1
H10F H 0.0916 0.1218 0.8648 0.305 Uiso 0.50 1 calc PR C -1

loop_
_atom_site_aniso_label
_atom_site_aniso_U_11
_atom_site_aniso_U_22
_atom_site_aniso_U_33
_atom_site_aniso_U_23
_atom_site_aniso_U_13
_atom_site_aniso_U_12
Fe2 0.0302(4) 0.0306(4) 0.0382(5) -0.0150(3) -0.0041(3) -0.0047(3)
N1 0.033(2) 0.041(3) 0.043(2) -0.017(2) -0.0090(18) -0.0046(19)
N2 0.045(3) 0.041(3) 0.048(3) -0.027(2) -0.006(2) -0.001(2)
N3 0.031(2) 0.029(2) 0.044(2) -0.0171(18) -0.0051(17) -0.0056(17)
N4 0.031(2) 0.031(2) 0.040(2) -0.0151(18) -0.0012(17) -0.0079(18)
N5 0.034(2) 0.052(3) 0.054(3) -0.022(2) 0.000(2) -0.006(2)
N6 0.045(3) 0.052(3) 0.042(2) -0.023(2) -0.004(2) -0.006(2)
N7 0.049(3) 0.030(2) 0.043(2) -0.0126(19) -0.011(2) -0.017(2)
N8 0.081(4) 0.037(3) 0.064(3) -0.014(3) -0.007(3) -0.032(3)
C1 0.044(3) 0.058(4) 0.053(3) -0.028(3) -0.015(3) -0.005(3)
C2 0.052(4) 0.093(6) 0.055(4) -0.033(4) -0.013(3) -0.017(4)
C3 0.055(4) 0.079(5) 0.054(4) -0.013(4) -0.020(3) -0.003(4)
C4 0.047(3) 0.054(4) 0.062(4) -0.014(3) -0.014(3) 0.010(3)
C5 0.035(3) 0.041(3) 0.050(3) -0.018(3) -0.005(2) 0.002(2)
C6 0.046(3) 0.045(3) 0.065(4) -0.030(3) -0.007(3) 0.007(3)
C8 0.058(4) 0.039(3) 0.075(4) -0.033(3) -0.012(3) -0.008(3)
C9 0.039(3) 0.032(3) 0.039(3) -0.015(2) -0.009(2) -0.009(2)
C10 0.037(3) 0.038(3) 0.041(3) -0.013(2) -0.007(2) -0.015(2)
C11 0.048(3) 0.058(4) 0.059(4) -0.023(3) 0.000(3) -0.024(3)
C13 0.048(3) 0.078(5) 0.055(4) -0.035(4) 0.013(3) -0.014(3)
C14 0.063(4) 0.058(4) 0.042(3) -0.025(3) 0.002(3) -0.010(3)
C15 0.104(6) 0.111(7) 0.040(4) -0.025(4) 0.004(4) -0.026(6)
C16 0.137(9) 0.125(8) 0.047(5) -0.024(5) -0.034(5) -0.007(7)
C17 0.089(6) 0.119(8) 0.068(5) -0.042(5) -0.039(5) 0.003(5)
C18 0.054(4) 0.079(5) 0.062(4) -0.036(4) -0.022(3) -0.001(3)
B1 0.050(4) 0.061(5) 0.053(4) -0.011(4) -0.022(3) -0.016(4)
F11 0.059(5) 0.276(19) 0.069(6) -0.091(10) 0.009(4) -0.030(9)
F12 0.089(7) 0.160(11) 0.107(8) -0.026(9) -0.029(6) 0.052(7)
F13 0.163(11) 0.206(12) 0.096(8) -0.061(8) -0.021(7) -0.114(10)
F14 0.245(19) 0.085(8) 0.255(18) -0.080(10) -0.016(15) -0.055(10)
F15 0.19(3) 0.094(14) 0.15(2) -0.009(13) -0.048(19) -0.076(16)
F16 0.054(10) 0.35(5) 0.066(11) -0.065(18) -0.042(9) 0.064(17)
F17 0.120(18) 0.17(3) 0.28(4) -0.16(3) -0.05(2) -0.009(17)
F18 0.035(8) 0.20(3) 0.083(11) -0.028(15) -0.010(7) -0.040(12)
B2 0.107(7) 0.073(6) 0.053(5) -0.029(4) -0.030(5) -0.001(5)
F21 0.187(11) 0.129(9) 0.125(9) -0.082(9) -0.025(9) 0.007(9)
F22 0.134(8) 0.175(11) 0.129(8) -0.087(8) -0.023(7) -0.010(8)
F23 0.156(14) 0.30(2) 0.146(12) -0.164(15) -0.093(11) 0.102(13)
F24 0.178(12) 0.154(11) 0.059(5) -0.003(6) -0.025(6) -0.101(10)
F25 0.39(4) 0.36(4) 0.21(3) -0.06(4) 0.09(4) -0.35(4)
F26 0.096(13) 0.35(4) 0.059(9) -0.103(15) -0.032(9) 0.104(16)
F27 0.20(3) 0.131(13) 0.14(2) -0.033(15) -0.06(2) 0.079(16)
F28 0.142(12) 0.093(11) 0.061(7) -0.029(8) 0.024(8) -0.020(9)

loop_
_geom_bond_atom_site_label_1
_geom_bond_atom_site_label_2
_geom_bond_distance
_geom_bond_site_symmetry_2
_geom_bond_publ_flag
Fe2 N4 2.116(4) 2_566 y
Fe2 N3 2.123(4) . y
Fe2 N6 2.147(5) 2_566 y
Fe2 N1 2.148(4) . y
Fe2 N2 2.289(5) . y
Fe2 N5 2.303(5) 2_566 y
N1 C1 1.337(7) . ?
N1 C5 1.343(7) . ?
N2 C6 1.478(8) . ?
N2 C8 1.490(7) . ?
N3 C9 1.303(6) . ?
N3 N4 1.374(5) . ?
N4 C10 1.315(6) . ?
N4 Fe2 2.116(4) 2_566 ?
N5 C13 1.480(8) . ?
N5 C11 1.481(8) . ?
N5 Fe2 2.303(5) 2_566 ?
N6 C18 1.341(8) . ?
N6 C14 1.348(8) . ?
N6 Fe2 2.147(5) 2_566 ?
N7 C9 1.349(6) . ?
N7 C10 1.352(6) . ?
N7 N8 1.409(6) . ?
C1 C2 1.367(9) . ?
C2 C3 1.373(10) . ?
C3 C4 1.359(10) . ?
C4 C5 1.378(9) . ?
C5 C6 1.496(8) . ?
C8 C9 1.487(7) . ?
C10 C11 1.467(8) . ?
C13 C14 1.507(10) . ?
C14 C15 1.375(11) . ?
C15 C16 1.429(13) . ?
C16 C17 1.324(13) . ?
C17 C18 1.385(11) . ?
B1 F14 1.284(10) . ?
B1 F16 1.287(12) . ?
B1 F11 1.289(9) . ?
B1 F18 1.310(10) . ?
B1 F15 1.337(13) . ?
B1 F13 1.344(9) . ?
B1 F12 1.387(10) . ?
B1 F17 1.404(13) . ?
B2 F23 1.265(11) . ?
B2 F25 1.298(14) . ?
B2 F27 1.300(14) . ?
B2 F26 1.306(13) . ?
B2 F24 1.307(11) . ?
B2 F21 1.331(11) . ?
B2 F28 1.410(12) . ?
B2 F22 1.460(10) . ?
N100 C100 1.28(3) . ?
N100 C102 1.39(3) . ?
N100 C101 1.42(2) . ?
O100 C100 1.22(3) . ?
